data_8107203
loop_
_publ_author_name
'Gichumbi, Joel M.'
'Zamisa, Sizwe J.'
'Friedrich, Holger B.'

_publ_section_title
;
 Crystal structure of chlorido-(\h 6-toluene)(2,2&#x2032;-bipyridine-\k2
 N,N&#x2032;)ruthenium(II) hexafluorophosphate, C17H16ClN2RuPF6
;
_journal_issue 4
_journal_name_full 'Zeitschrift f\"ur Kristallographie - New Crystal Structures'
_journal_page_first 737
_journal_page_last 739
_journal_paper_doi 10.1515/ncrs-2022-0210
_journal_volume 237
_journal_year 2022
_chemical_formula_moiety 'C17 H16 Cl N2 Ru, F6 P'
_chemical_formula_sum 'C17 H16 Cl F6 N2 P Ru'
_chemical_formula_weight 529.81
_space_group_crystal_system monoclinic
_space_group_IT_number 14
_space_group_name_Hall '-P 2ybc'
_space_group_name_H-M_alt 'P 1 21/c 1'
_atom_sites_solution_hydrogens geom
_cell_angle_alpha 90
_cell_angle_beta 109.2690(10)
_cell_angle_gamma 90
_cell_formula_units_Z 4
_cell_length_a 14.4426(9)
_cell_length_b 8.3311(5)
_cell_length_c 16.4128(10)
_cell_measurement_reflns_used 4971
_cell_measurement_temperature 173(2)
_cell_measurement_theta_max 25.97
_cell_measurement_theta_min 2.56
_cell_volume 1864.2(2)
_computing_cell_refinement 'SAINT (7.60a, Bruker AXS Inc., Madison, WI, USA, 2006)'
_computing_data_collection 'SAINT (7.60a, Bruker AXS Inc., Madison, WI, USA, 2006)'
_computing_data_reduction 'SAINT (7.60a, Bruker AXS Inc., Madison, WI, USA, 2006)'
_computing_molecular_graphics 'Mercury (Macrae et al., 2008)'
_computing_publication_material 'Olex2 1.3 (Dolomanov et al., 2009)'
_computing_structure_refinement 'SHELXL 2016/6 (Sheldrick, 2015)'
_computing_structure_solution 'SHELXS-97 (Sheldrick, 1997)'
_diffrn_ambient_temperature 173.15
_diffrn_measured_fraction_theta_full 0.999
_diffrn_measured_fraction_theta_max 0.996
_diffrn_measurement_device_type 'Bruker Kappa Duo Apex II Diffractometer'
_diffrn_measurement_method '0.5\% \f scans and \w scans'
_diffrn_radiation_type MoK\a
_diffrn_radiation_wavelength 0.71073
_diffrn_reflns_av_R_equivalents 0.0721
_diffrn_reflns_av_unetI/netI 0.0412
_diffrn_reflns_Laue_measured_fraction_full 0.999
_diffrn_reflns_Laue_measured_fraction_max 0.996
_diffrn_reflns_limit_h_max 19
_diffrn_reflns_limit_h_min -19
_diffrn_reflns_limit_k_max 11
_diffrn_reflns_limit_k_min -11
_diffrn_reflns_limit_l_max 21
_diffrn_reflns_limit_l_min -21
_diffrn_reflns_number 39733
_diffrn_reflns_point_group_measured_fraction_full 0.999
_diffrn_reflns_point_group_measured_fraction_max 0.996
_diffrn_reflns_theta_full 25.242
_diffrn_reflns_theta_max 28.382
_diffrn_reflns_theta_min 1.494
_exptl_absorpt_coefficient_mu 1.133
_exptl_absorpt_correction_T_max 1.000
_exptl_absorpt_correction_T_min 0.899
_exptl_absorpt_correction_type multi-scan
_exptl_absorpt_process_details 'SADABS (Sheldrick, 2001)'
_exptl_crystal_colour gold
_exptl_crystal_density_diffrn 1.888
_exptl_crystal_description block
_exptl_crystal_F_000 1048
_exptl_crystal_size_max 0.11
_exptl_crystal_size_mid 0.09
_exptl_crystal_size_min 0.03
_refine_diff_density_max 0.564
_refine_diff_density_min -0.535
_refine_diff_density_rms 0.092
_refine_ls_extinction_coef .
_refine_ls_extinction_method none
_refine_ls_goodness_of_fit_ref 1.027
_refine_ls_hydrogen_treatment constr
_refine_ls_matrix_type full
_refine_ls_number_parameters 254
_refine_ls_number_reflns 4658
_refine_ls_number_restraints 0
_refine_ls_restrained_S_all 1.027
_refine_ls_R_factor_all 0.0449
_refine_ls_R_factor_gt 0.0309
_refine_ls_shift/su_max 0.000
_refine_ls_shift/su_mean 0.000
_refine_ls_structure_factor_coef Fsqd
_refine_ls_weighting_details 'w=1/[\s^2^(Fo^2^)+(0.0246P)^2^+1.4556P] where P=(Fo^2^+2Fc^2^)/3'
_refine_ls_weighting_scheme calc
_refine_ls_wR_factor_gt 0.0642
_refine_ls_wR_factor_ref 0.0697
_reflns_Friedel_coverage 0.000
_reflns_Friedel_fraction_full .
_reflns_Friedel_fraction_max .
_reflns_number_gt 3770
_reflns_number_total 4658
_reflns_threshold_expression 'I > 2\s(I)'
_cod_data_source_file suppl_j_ncrs-2022-0210_suppl.cif
_cod_data_source_block t2benza
_cod_database_code 8107203
_shelx_space_group_comment
;
The symmetry employed for this shelxl refinement is uniquely defined
by the following loop, which should always be used as a source of
symmetry information in preference to the above space-group names.
They are only intended as comments.
;
_shelx_estimated_absorpt_t_max 0.967
_shelx_estimated_absorpt_t_min 0.885
_olex2_refinement_description
;
1. Fixed Uiso
 At 1.2 times of:
  All C(H) groups
 At 1.5 times of:
  All C(H,H,H) groups
2. Rigid bond restraints
 F1, F2, F3, F4, F5, F6
 with sigma for 1-2 distances of 0.01 and sigma for 1-3 distances of 0.01
3. Uiso/Uaniso restraints and constraints
F1 \\sim F2 \\sim F3 \\sim F4 \\sim F5 \\sim F6: within 2A with sigma of 0.04
and sigma for terminal atoms of 0.08 within 2A
4.a Aromatic/amide H refined with riding coordinates:
 C1(H1), C2(H2), C3(H3), C4(H4), C7(H7), C8(H8), C9(H9), C10(H10), C12(H12),
 C13(H13), C14(H14), C15(H15), C16(H16)
4.b Idealised Me refined as rotating group:
 C17(H17A,H17B,H17C)
;
_olex2_submission_special_instructions 'No special instructions were received'

loop_
_space_group_symop_operation_xyz
'x, y, z'
'-x, y+1/2, -z+1/2'
'-x, -y, -z'
'x, -y-1/2, z-1/2'

loop_
_atom_site_label
_atom_site_type_symbol
_atom_site_fract_x
_atom_site_fract_y
_atom_site_fract_z
_atom_site_U_iso_or_equiv
_atom_site_adp_type
_atom_site_occupancy
_atom_site_site_symmetry_order
_atom_site_calc_flag
_atom_site_refinement_flags_posn
_atom_site_refinement_flags_adp
_atom_site_refinement_flags_occupancy
_atom_site_disorder_assembly
_atom_site_disorder_group
Ru1 Ru 0.22422(2) 0.15753(2) 0.36493(2) 0.01760(6) Uani 1 1 d . . . . .
Cl1 Cl 0.36280(4) 0.25838(8) 0.33130(4) 0.02259(14) Uani 1 1 d . . . . .
N1 N 0.31536(15) 0.1738(3) 0.49283(14) 0.0202(5) Uani 1 1 d . . . . .
N2 N 0.29840(15) -0.0597(3) 0.38481(14) 0.0198(5) Uani 1 1 d . . . . .
C1 C 0.3230(2) 0.3052(3) 0.54244(18) 0.0243(6) Uani 1 1 d . . . . .
H1 H 0.285391 0.397606 0.518325 0.029 Uiso 1 1 calc R U . . .
C2 C 0.3837(2) 0.3095(4) 0.62705(19) 0.0302(7) Uani 1 1 d . . . . .
H2 H 0.386517 0.402744 0.661125 0.036 Uiso 1 1 calc R U . . .
C3 C 0.4406(2) 0.1766(4) 0.66206(19) 0.0304(7) Uani 1 1 d . . . . .
H3 H 0.483063 0.177441 0.720296 0.036 Uiso 1 1 calc R U . . .
C4 C 0.43469(19) 0.0428(4) 0.61085(18) 0.0251(6) Uani 1 1 d . . . . .
H4 H 0.473521 -0.049288 0.633305 0.030 Uiso 1 1 calc R U . . .
C5 C 0.37137(18) 0.0443(3) 0.52623(17) 0.0201(5) Uani 1 1 d . . . . .
C6 C 0.36048(18) -0.0896(3) 0.46538(17) 0.0197(5) Uani 1 1 d . . . . .
C7 C 0.40899(19) -0.2357(3) 0.48628(19) 0.0256(6) Uani 1 1 d . . . . .
H7 H 0.451568 -0.255689 0.543333 0.031 Uiso 1 1 calc R U . . .
C8 C 0.3945(2) -0.3516(3) 0.4230(2) 0.0298(6) Uani 1 1 d . . . . .
H8 H 0.425962 -0.452986 0.436329 0.036 Uiso 1 1 calc R U . . .
C9 C 0.3340(2) -0.3181(3) 0.3406(2) 0.0293(7) Uani 1 1 d . . . . .
H9 H 0.324206 -0.395402 0.296019 0.035 Uiso 1 1 calc R U . . .
C10 C 0.2877(2) -0.1713(3) 0.32342(19) 0.0258(6) Uani 1 1 d . . . . .
H10 H 0.246745 -0.148367 0.266159 0.031 Uiso 1 1 calc R U . . .
C11 C 0.12364(18) 0.2654(3) 0.24319(18) 0.0248(6) Uani 1 1 d . . . . .
C12 C 0.10172(19) 0.1014(3) 0.24589(19) 0.0261(6) Uani 1 1 d . . . . .
H12 H 0.098012 0.034328 0.198108 0.031 Uiso 1 1 calc R U . . .
C13 C 0.08508(19) 0.0354(4) 0.3198(2) 0.0284(6) Uani 1 1 d . . . . .
H13 H 0.074184 -0.076683 0.322249 0.034 Uiso 1 1 calc R U . . .
C14 C 0.0845(2) 0.1331(4) 0.3891(2) 0.0318(7) Uani 1 1 d . . . . .
H14 H 0.070426 0.089113 0.437075 0.038 Uiso 1 1 calc R U . . .
C15 C 0.1053(2) 0.2987(4) 0.3863(2) 0.0319(7) Uani 1 1 d . . . . .
H15 H 0.105352 0.366382 0.432865 0.038 Uiso 1 1 calc R U . . .
C16 C 0.12569(19) 0.3634(3) 0.3153(2) 0.0272(6) Uani 1 1 d . . . . .
H16 H 0.141165 0.474185 0.315069 0.033 Uiso 1 1 calc R U . . .
C17 C 0.1480(2) 0.3351(4) 0.1683(2) 0.0369(7) Uani 1 1 d . . . . .
H17A H 0.164750 0.248265 0.135374 0.055 Uiso 1 1 calc R U . . .
H17B H 0.204027 0.408136 0.189877 0.055 Uiso 1 1 calc R U . . .
H17C H 0.091277 0.394326 0.130936 0.055 Uiso 1 1 calc R U . . .
P1 P 0.15802(6) -0.21417(9) 0.05156(5) 0.02626(17) Uani 1 1 d . . . . .
F1 F 0.18238(15) -0.1686(2) -0.03407(12) 0.0444(5) Uani 1 1 d . . . . .
F2 F 0.13395(13) -0.2577(2) 0.13774(11) 0.0371(4) Uani 1 1 d . . . . .
F3 F 0.05123(14) -0.2670(3) -0.00468(14) 0.0667(7) Uani 1 1 d . . . . .
F4 F 0.26593(16) -0.1622(3) 0.10806(15) 0.0692(7) Uani 1 1 d . . . . .
F5 F 0.1218(2) -0.0359(3) 0.05619(16) 0.0756(8) Uani 1 1 d . . . . .
F6 F 0.19604(17) -0.3911(2) 0.04708(15) 0.0559(6) Uani 1 1 d . . . . .

loop_
_atom_site_aniso_label
_atom_site_aniso_U_11
_atom_site_aniso_U_22
_atom_site_aniso_U_33
_atom_site_aniso_U_23
_atom_site_aniso_U_13
_atom_site_aniso_U_12
Ru1 0.01471(10) 0.01783(11) 0.01933(11) -0.00003(9) 0.00437(8) 0.00175(8)
Cl1 0.0187(3) 0.0247(3) 0.0247(3) 0.0027(3) 0.0076(3) 0.0008(3)
N1 0.0188(11) 0.0216(11) 0.0208(12) -0.0009(9) 0.0074(9) 0.0000(9)
N2 0.0179(10) 0.0163(11) 0.0236(12) -0.0006(9) 0.0048(9) -0.0007(9)
C1 0.0236(14) 0.0248(14) 0.0260(15) -0.0018(12) 0.0102(12) 0.0043(11)
C2 0.0305(15) 0.0363(17) 0.0242(15) -0.0080(13) 0.0096(13) 0.0014(13)
C3 0.0271(15) 0.0438(18) 0.0196(14) -0.0019(13) 0.0068(12) 0.0053(13)
C4 0.0209(13) 0.0318(16) 0.0228(15) 0.0028(12) 0.0077(11) 0.0055(11)
C5 0.0169(12) 0.0216(13) 0.0234(14) 0.0034(11) 0.0090(11) 0.0013(10)
C6 0.0158(12) 0.0204(13) 0.0235(14) 0.0028(11) 0.0070(11) -0.0001(10)
C7 0.0208(13) 0.0245(14) 0.0295(16) 0.0048(12) 0.0055(12) 0.0035(11)
C8 0.0259(14) 0.0203(14) 0.0409(18) 0.0012(13) 0.0078(13) 0.0046(12)
C9 0.0277(15) 0.0211(15) 0.0390(18) -0.0075(13) 0.0108(13) 0.0002(11)
C10 0.0258(14) 0.0233(14) 0.0250(15) -0.0024(12) 0.0040(12) 0.0013(11)
C11 0.0142(12) 0.0290(15) 0.0254(15) 0.0050(12) -0.0014(11) 0.0057(11)
C12 0.0163(13) 0.0294(15) 0.0268(16) -0.0057(12) -0.0005(11) 0.0005(11)
C13 0.0144(12) 0.0275(15) 0.0396(18) 0.0050(13) 0.0038(12) -0.0032(11)
C14 0.0183(13) 0.049(2) 0.0294(16) 0.0052(14) 0.0097(12) 0.0041(13)
C15 0.0186(14) 0.0452(19) 0.0308(17) -0.0078(14) 0.0068(12) 0.0113(13)
C16 0.0186(13) 0.0196(14) 0.0377(17) -0.0002(12) 0.0015(12) 0.0080(11)
C17 0.0312(16) 0.046(2) 0.0294(17) 0.0153(15) 0.0049(13) 0.0032(15)
P1 0.0278(4) 0.0252(4) 0.0276(4) -0.0021(3) 0.0116(3) -0.0014(3)
F1 0.0564(12) 0.0478(12) 0.0394(11) 0.0080(9) 0.0298(10) 0.0066(10)
F2 0.0441(10) 0.0404(11) 0.0308(10) -0.0024(8) 0.0179(9) -0.0094(9)
F3 0.0340(11) 0.123(2) 0.0400(13) -0.0095(13) 0.0077(10) -0.0175(13)
F4 0.0465(13) 0.104(2) 0.0506(14) -0.0028(13) 0.0077(11) -0.0399(13)
F5 0.138(2) 0.0389(13) 0.0763(17) 0.0129(12) 0.0714(17) 0.0317(14)
F6 0.0812(16) 0.0328(11) 0.0728(16) 0.0092(10) 0.0510(13) 0.0158(10)

loop_
_atom_type_symbol
_atom_type_description
_atom_type_scat_dispersion_real
_atom_type_scat_dispersion_imag
_atom_type_scat_source
C C 0.0033 0.0016 'International Tables Vol C Tables 4.2.6.8 and 6.1.1.4'
H H 0.0000 0.0000 'International Tables Vol C Tables 4.2.6.8 and 6.1.1.4'
Cl Cl 0.1484 0.1585 'International Tables Vol C Tables 4.2.6.8 and 6.1.1.4'
F F 0.0171 0.0103 'International Tables Vol C Tables 4.2.6.8 and 6.1.1.4'
N N 0.0061 0.0033 'International Tables Vol C Tables 4.2.6.8 and 6.1.1.4'
P P 0.1023 0.0942 'International Tables Vol C Tables 4.2.6.8 and 6.1.1.4'
Ru Ru -1.2594 0.8363 'International Tables Vol C Tables 4.2.6.8 and 6.1.1.4'

loop_
_geom_angle_atom_site_label_1
_geom_angle_atom_site_label_2
_geom_angle_atom_site_label_3
_geom_angle
_geom_angle_site_symmetry_1
_geom_angle_site_symmetry_3
N1 Ru1 Cl1 84.90(6) . .
N1 Ru1 C11 152.06(10) . .
N1 Ru1 C12 163.84(10) . .
N1 Ru1 C13 125.81(10) . .
N1 Ru1 C14 97.90(10) . .
N1 Ru1 C15 94.11(10) . .
N1 Ru1 C16 115.97(10) . .
N2 Ru1 Cl1 85.11(6) . .
N2 Ru1 N1 77.07(8) . .
N2 Ru1 C11 129.90(10) . .
N2 Ru1 C12 100.13(10) . .
N2 Ru1 C13 90.97(10) . .
N2 Ru1 C14 110.47(10) . .
N2 Ru1 C15 146.14(11) . .
N2 Ru1 C16 166.84(10) . .
C11 Ru1 Cl1 89.94(7) . .
C12 Ru1 Cl1 110.87(8) . .
C12 Ru1 C11 36.89(10) . .
C13 Ru1 Cl1 147.32(9) . .
C13 Ru1 C11 67.99(11) . .
C13 Ru1 C12 38.04(11) . .
C13 Ru1 C14 37.59(11) . .
C13 Ru1 C15 67.59(11) . .
C13 Ru1 C16 79.94(11) . .
C14 Ru1 Cl1 164.42(9) . .
C14 Ru1 C11 80.40(11) . .
C14 Ru1 C12 67.90(11) . .
C14 Ru1 C15 37.58(11) . .
C14 Ru1 C16 67.56(11) . .
C15 Ru1 Cl1 127.13(9) . .
C15 Ru1 C11 67.45(11) . .
C15 Ru1 C12 79.32(11) . .
C15 Ru1 C16 37.04(11) . .
C16 Ru1 Cl1 97.38(8) . .
C16 Ru1 C11 37.56(11) . .
C16 Ru1 C12 66.88(11) . .
C1 N1 Ru1 124.12(18) . .
C1 N1 C5 119.0(2) . .
C5 N1 Ru1 116.86(17) . .
C6 N2 Ru1 117.10(17) . .
C10 N2 Ru1 124.13(18) . .
C10 N2 C6 118.8(2) . .
N1 C1 H1 119.0 . .
N1 C1 C2 121.9(3) . .
C2 C1 H1 119.0 . .
C1 C2 H2 120.3 . .
C1 C2 C3 119.4(3) . .
C3 C2 H2 120.3 . .
C2 C3 H3 120.6 . .
C4 C3 C2 118.9(3) . .
C4 C3 H3 120.6 . .
C3 C4 H4 120.3 . .
C3 C4 C5 119.3(3) . .
C5 C4 H4 120.3 . .
N1 C5 C4 121.5(2) . .
N1 C5 C6 114.5(2) . .
C4 C5 C6 124.1(2) . .
N2 C6 C5 114.3(2) . .
N2 C6 C7 121.3(2) . .
C7 C6 C5 124.4(2) . .
C6 C7 H7 120.4 . .
C8 C7 C6 119.2(3) . .
C8 C7 H7 120.4 . .
C7 C8 H8 120.4 . .
C9 C8 C7 119.1(3) . .
C9 C8 H8 120.4 . .
C8 C9 H9 120.3 . .
C8 C9 C10 119.3(3) . .
C10 C9 H9 120.3 . .
N2 C10 C9 122.2(3) . .
N2 C10 H10 118.9 . .
C9 C10 H10 118.9 . .
C12 C11 Ru1 70.60(16) . .
C12 C11 C16 118.2(3) . .
C12 C11 C17 121.1(3) . .
C16 C11 Ru1 70.11(15) . .
C16 C11 C17 120.7(3) . .
C17 C11 Ru1 128.89(19) . .
Ru1 C12 H12 131.7 . .
C11 C12 Ru1 72.51(16) . .
C11 C12 H12 119.8 . .
C11 C12 C13 120.3(3) . .
C13 C12 Ru1 68.85(15) . .
C13 C12 H12 119.8 . .
Ru1 C13 H13 126.8 . .
C12 C13 Ru1 73.12(15) . .
C12 C13 H13 119.5 . .
C14 C13 Ru1 72.61(16) . .
C14 C13 C12 121.0(3) . .
C14 C13 H13 119.5 . .
Ru1 C14 H14 130.4 . .
C13 C14 Ru1 69.80(15) . .
C13 C14 H14 120.6 . .
C13 C14 C15 118.8(3) . .
C15 C14 Ru1 71.70(16) . .
C15 C14 H14 120.6 . .
Ru1 C15 H15 130.6 . .
C14 C15 Ru1 70.72(16) . .
C14 C15 H15 119.8 . .
C16 C15 Ru1 71.58(15) . .
C16 C15 C14 120.5(3) . .
C16 C15 H15 119.8 . .
Ru1 C16 H16 129.3 . .
C11 C16 Ru1 72.33(15) . .
C11 C16 H16 119.5 . .
C15 C16 Ru1 71.38(16) . .
C15 C16 C11 121.1(3) . .
C15 C16 H16 119.5 . .
C11 C17 H17A 109.5 . .
C11 C17 H17B 109.5 . .
C11 C17 H17C 109.5 . .
H17A C17 H17B 109.5 . .
H17A C17 H17C 109.5 . .
H17B C17 H17C 109.5 . .
F1 P1 F2 179.32(11) . .
F3 P1 F1 90.47(12) . .
F3 P1 F2 89.91(11) . .
F3 P1 F4 179.54(16) . .
F3 P1 F5 90.87(15) . .
F3 P1 F6 90.00(14) . .
F4 P1 F1 89.44(12) . .
F4 P1 F2 90.19(11) . .
F5 P1 F1 89.51(11) . .
F5 P1 F2 89.92(11) . .
F5 P1 F4 89.58(15) . .
F6 P1 F1 90.00(11) . .
F6 P1 F2 90.57(11) . .
F6 P1 F4 89.55(14) . .
F6 P1 F5 179.00(14) . .

loop_
_geom_bond_atom_site_label_1
_geom_bond_atom_site_label_2
_geom_bond_distance
_geom_bond_site_symmetry_2
Ru1 Cl1 2.3971(7) .
Ru1 N1 2.082(2) .
Ru1 N2 2.073(2) .
Ru1 C11 2.235(3) .
Ru1 C12 2.210(3) .
Ru1 C13 2.154(3) .
Ru1 C14 2.190(3) .
Ru1 C15 2.203(3) .
Ru1 C16 2.206(3) .
N1 C1 1.347(3) .
N1 C5 1.351(3) .
N2 C6 1.354(3) .
N2 C10 1.342(3) .
C1 H1 0.9500 .
C1 C2 1.376(4) .
C2 H2 0.9500 .
C2 C3 1.386(4) .
C3 H3 0.9500 .
C3 C4 1.381(4) .
C4 H4 0.9500 .
C4 C5 1.388(4) .
C5 C6 1.471(4) .
C6 C7 1.390(4) .
C7 H7 0.9500 .
C7 C8 1.382(4) .
C8 H8 0.9500 .
C8 C9 1.375(4) .
C9 H9 0.9500 .
C9 C10 1.377(4) .
C10 H10 0.9500 .
C11 C12 1.407(4) .
C11 C16 1.430(4) .
C11 C17 1.502(4) .
C12 H12 0.9500 .
C12 C13 1.423(4) .
C13 H13 0.9500 .
C13 C14 1.400(4) .
C14 H14 0.9500 .
C14 C15 1.415(4) .
C15 H15 0.9500 .
C15 C16 1.400(4) .
C16 H16 0.9500 .
C17 H17A 0.9800 .
C17 H17B 0.9800 .
C17 H17C 0.9800 .
P1 F1 1.6031(19) .
P1 F2 1.6053(18) .
P1 F3 1.576(2) .
P1 F4 1.588(2) .
P1 F5 1.585(2) .
P1 F6 1.583(2) .

loop_
_geom_torsion_atom_site_label_1
_geom_torsion_atom_site_label_2
_geom_torsion_atom_site_label_3
_geom_torsion_atom_site_label_4
_geom_torsion
_geom_torsion_site_symmetry_1
_geom_torsion_site_symmetry_2
_geom_torsion_site_symmetry_3
_geom_torsion_site_symmetry_4
Ru1 N1 C1 C2 179.4(2) . . . .
Ru1 N1 C5 C4 179.96(19) . . . .
Ru1 N1 C5 C6 1.1(3) . . . .
Ru1 N2 C6 C5 -4.3(3) . . . .
Ru1 N2 C6 C7 176.09(19) . . . .
Ru1 N2 C10 C9 -176.0(2) . . . .
Ru1 C11 C12 C13 51.5(2) . . . .
Ru1 C11 C16 C15 -54.3(2) . . . .
Ru1 C12 C13 C14 56.8(2) . . . .
Ru1 C13 C14 C15 54.2(2) . . . .
Ru1 C14 C15 C16 53.5(2) . . . .
Ru1 C15 C16 C11 54.8(2) . . . .
N1 C1 C2 C3 1.6(4) . . . .
N1 C5 C6 N2 2.0(3) . . . .
N1 C5 C6 C7 -178.4(2) . . . .
N2 C6 C7 C8 1.0(4) . . . .
C1 N1 C5 C4 1.5(4) . . . .
C1 N1 C5 C6 -177.4(2) . . . .
C1 C2 C3 C4 -0.1(4) . . . .
C2 C3 C4 C5 -0.6(4) . . . .
C3 C4 C5 N1 0.0(4) . . . .
C3 C4 C5 C6 178.7(2) . . . .
C4 C5 C6 N2 -176.8(2) . . . .
C4 C5 C6 C7 2.9(4) . . . .
C5 N1 C1 C2 -2.3(4) . . . .
C5 C6 C7 C8 -178.6(2) . . . .
C6 N2 C10 C9 3.2(4) . . . .
C6 C7 C8 C9 1.3(4) . . . .
C7 C8 C9 C10 -1.3(4) . . . .
C8 C9 C10 N2 -1.0(4) . . . .
C10 N2 C6 C5 176.4(2) . . . .
C10 N2 C6 C7 -3.2(4) . . . .
C11 C12 C13 Ru1 -53.1(2) . . . .
C11 C12 C13 C14 3.7(4) . . . .
C12 C11 C16 Ru1 53.5(2) . . . .
C12 C11 C16 C15 -0.8(4) . . . .
C12 C13 C14 Ru1 -57.1(2) . . . .
C12 C13 C14 C15 -2.9(4) . . . .
C13 C14 C15 Ru1 -53.3(2) . . . .
C13 C14 C15 C16 0.2(4) . . . .
C14 C15 C16 Ru1 -53.1(2) . . . .
C14 C15 C16 C11 1.6(4) . . . .
C16 C11 C12 Ru1 -53.3(2) . . . .
C16 C11 C12 C13 -1.8(4) . . . .
C17 C11 C12 Ru1 124.4(2) . . . .
C17 C11 C12 C13 175.9(2) . . . .
C17 C11 C16 Ru1 -124.2(2) . . . .
C17 C11 C16 C15 -178.5(3) . . . .
